data_4109089
loop_
_publ_author_name
'Bunnai Saito'
'Hiromichi Egami'
'Tsutomu Katsuki'

_publ_section_title
;
 Synthesis of an Optically Active Al(salalen) Complex and Its Application
 to Catalytic Hydrophosphonylation of Aldehydes and Aldimines
;
_journal_name_full 'Journal of the American Chemical Society'
_journal_page_first 1978
_journal_page_last 1986
_journal_paper_doi 10.1021/ja0651005
_journal_volume 129
_journal_year 2007
_chemical_formula_moiety 'C37 H56 Al Cl N2 O2 '
_chemical_formula_sum 'C37 H56 Al Cl N2 O2'
_chemical_formula_weight 623.30
_space_group_IT_number 19
_symmetry_cell_setting orthorhombic
_symmetry_Int_Tables_number 19
_symmetry_space_group_name_Hall 'P 2ac 2ab'
_symmetry_space_group_name_H-M 'P 21 21 21'
_cell_angle_alpha 90.0000
_cell_angle_beta 90.0000
_cell_angle_gamma 90.0000
_cell_formula_units_Z 4
_cell_length_a 10.7603(3)
_cell_length_b 16.7937(4)
_cell_length_c 20.2847(5)
_cell_measurement_reflns_used 49763
_cell_measurement_temperature 183.1
_cell_measurement_theta_max 27.5
_cell_measurement_theta_min 2.0
_cell_volume 3665.55(16)
_computing_cell_refinement PROCESS-AUTO
_computing_data_collection PROCESS-AUTO
_computing_data_reduction CrystalStructure
_computing_publication_material 'CrystalStructure 3.7.0'
_computing_structure_refinement SHELXL
_computing_structure_solution SIR97
_diffrn_detector_area_resol_mean 10.00
_diffrn_measured_fraction_theta_full 1.381
_diffrn_measured_fraction_theta_max 1.381
_diffrn_measurement_device_type 'Rigaku RAXIS-RAPID'
_diffrn_measurement_method \w
_diffrn_radiation_type 'Mo K\a'
_diffrn_radiation_wavelength 0.71069
_diffrn_reflns_av_R_equivalents 0.218
_diffrn_reflns_limit_h_max 13
_diffrn_reflns_limit_h_min -13
_diffrn_reflns_limit_k_max 21
_diffrn_reflns_limit_k_min -21
_diffrn_reflns_limit_l_max 26
_diffrn_reflns_limit_l_min -26
_diffrn_reflns_number 34517
_diffrn_reflns_theta_full 27.48
_diffrn_reflns_theta_max 27.48
_exptl_absorpt_coefficient_mu 0.160
_exptl_absorpt_correction_type none
_exptl_crystal_colour yellow
_exptl_crystal_density_diffrn 1.129
_exptl_crystal_description prism
_exptl_crystal_F_000 1352.00
_exptl_crystal_size_max 0.30
_exptl_crystal_size_mid 0.25
_exptl_crystal_size_min 0.20
_refine_diff_density_max 0.67
_refine_diff_density_min -0.52
_refine_ls_extinction_method none
_refine_ls_goodness_of_fit_ref 0.997
_refine_ls_hydrogen_treatment refall
_refine_ls_number_parameters 417
_refine_ls_number_reflns 8393
_refine_ls_R_factor_gt 0.0672
_refine_ls_shift/su_max 0.0010
_refine_ls_structure_factor_coef Fsqd
_refine_ls_weighting_details 'w = 1/[\s^2^(Fo^2^)+(0.1000P)^2^+0.0344P] where P=(Fo^2^+2Fc^2^)/3'
_refine_ls_weighting_scheme calc
_refine_ls_wR_factor_ref 0.1756
_reflns_number_gt 6905
_reflns_number_total 34517
_reflns_threshold_expression F^2^>2.0\s(F^2^)
_cod_data_source_file ja0651005si20060717_111800.cif
_cod_data_source_block '_bunnaiAl_2_______________'
_cod_original_formula_sum 'C37 H56 Al Cl N2 O2 '
_cod_database_code 4109089

loop_
_symmetry_equiv_pos_site_id
_symmetry_equiv_pos_as_xyz
1 +X,+Y,+Z
2 1/2+X,1/2-Y,-Z
3 -X,1/2+Y,1/2-Z
4 1/2-X,-Y,1/2+Z

loop_
_atom_site_label
_atom_site_type_symbol
_atom_site_fract_x
_atom_site_fract_y
_atom_site_fract_z
_atom_site_U_iso_or_equiv
_atom_site_adp_type
_atom_site_occupancy
_atom_site_symmetry_multiplicity
_atom_site_calc_flag
_atom_site_refinement_flags
Cl1 Cl 0.05338(8) 0.77502(5) 1.05035(3) 0.03791(18) Uani 1.00 1 d .
Al1 Al 0.06748(6) 0.81988(4) 0.94943(4) 0.02146(16) Uani 1.00 1 d .
O1 O -0.07061(18) 0.82451(11) 0.90434(9) 0.0259(3) Uani 1.00 1 d .
O2 O 0.06503(18) 0.92320(11) 0.97301(10) 0.0273(4) Uani 1.00 1 d .
N1 N 0.1063(2) 0.70434(12) 0.91217(11) 0.0229(4) Uani 1.00 1 d .
N2 N 0.2304(2) 0.83783(12) 0.90880(11) 0.0238(4) Uani 1.00 1 d .
C1 C 0.1560(2) 0.96874(16) 0.99331(12) 0.0230(5) Uani 1.00 1 d .
C2 C 0.1317(2) 1.03687(17) 1.03422(13) 0.0281(5) Uani 1.00 1 d .
C3 C 0.2313(2) 1.08157(17) 1.05424(14) 0.0302(5) Uani 1.00 1 d .
C4 C 0.3562(2) 1.06702(18) 1.03708(14) 0.0316(6) Uani 1.00 1 d .
C5 C 0.3777(2) 1.00317(17) 0.99632(14) 0.0300(6) Uani 1.00 1 d .
C6 C 0.2806(2) 0.95392(16) 0.97444(13) 0.0257(5) Uani 1.00 1 d .
C7 C 0.4591(3) 1.1219(2) 1.0636(2) 0.0445(8) Uani 1.00 1 d .
C8 C 0.4232(5) 1.2088(2) 1.0517(3) 0.0900(18) Uani 1.00 1 d .
C9 C 0.5786(4) 1.1051(5) 1.0321(7) 0.242(8) Uani 1.00 1 d .
C10 C 0.4611(8) 1.1113(4) 1.1390(3) 0.130(3) Uani 1.00 1 d .
C11 C -0.0036(2) 1.05787(18) 1.05268(17) 0.0365(6) Uani 1.00 1 d .
C12 C -0.0806(3) 1.0711(2) 0.9901(2) 0.0501(9) Uani 1.00 1 d .
C13 C -0.0585(3) 0.9901(2) 1.09456(19) 0.0480(8) Uani 1.00 1 d .
C14 C -0.0101(3) 1.1339(2) 1.0945(2) 0.0468(8) Uani 1.00 1 d .
C15 C 0.3084(2) 0.89086(17) 0.92920(13) 0.0268(5) Uani 1.00 1 d .
C16 C 0.2740(2) 0.77894(17) 0.86025(13) 0.0283(5) Uani 1.00 1 d .
C17 C 0.3154(3) 0.8151(2) 0.79436(17) 0.0441(8) Uani 1.00 1 d .
C18 C 0.3542(4) 0.7483(2) 0.7482(2) 0.0585(11) Uani 1.00 1 d .
C19 C 0.2512(4) 0.6866(2) 0.73799(16) 0.0480(9) Uani 1.00 1 d .
C20 C 0.2056(3) 0.65337(18) 0.80418(16) 0.0376(7) Uani 1.00 1 d .
C21 C 0.1659(2) 0.72298(16) 0.84741(12) 0.0263(5) Uani 1.00 1 d .
C22 C 0.1888(2) 0.65420(17) 0.95454(16) 0.0328(6) Uani 1.00 1 d .
C23 C -0.0153(2) 0.66147(16) 0.90533(14) 0.0289(5) Uani 1.00 1 d .
C24 C -0.0981(2) 0.69812(16) 0.85409(13) 0.0257(5) Uani 1.00 1 d .
C25 C -0.1461(2) 0.65146(17) 0.80364(16) 0.0305(6) Uani 1.00 1 d .
C26 C -0.2209(2) 0.68306(18) 0.75445(13) 0.0289(5) Uani 1.00 1 d .
C27 C -0.2460(2) 0.76468(17) 0.75866(13) 0.0277(5) Uani 1.00 1 d .
C28 C -0.2000(2) 0.81450(16) 0.80808(12) 0.0240(5) Uani 1.00 1 d .
C29 C -0.1235(2) 0.78010(16) 0.85631(12) 0.0226(5) Uani 1.00 1 d .
C30 C -0.2660(3) 0.63079(19) 0.69706(18) 0.0375(7) Uani 1.00 1 d .
C31 C -0.1561(6) 0.5893(5) 0.6664(3) 0.070(2) Uani 0.70 1 d P
C32 C -0.3326(6) 0.6776(3) 0.6448(2) 0.0513(13) Uani 0.70 1 d P
C33 C -0.3615(6) 0.5702(3) 0.7264(3) 0.0614(16) Uani 0.70 1 d P
C34 C -0.2304(2) 0.90414(16) 0.80995(12) 0.0247(5) Uani 1.00 1 d .
C35 C -0.3147(3) 0.92911(19) 0.75295(16) 0.0378(7) Uani 1.00 1 d .
C36 C -0.2986(2) 0.92424(18) 0.87436(14) 0.0322(6) Uani 1.00 1 d .
C37 C -0.1113(2) 0.95444(17) 0.80544(16) 0.0331(6) Uani 1.00 1 d .
C31A C -0.1953(19) 0.6561(10) 0.6291(8) 0.074(4) Uani 0.30 1 d P
C32A C -0.4035(15) 0.6430(15) 0.6843(13) 0.110(10) Uani 0.30 1 d P
C33A C -0.228(2) 0.5414(8) 0.7041(11) 0.097(8) Uani 0.30 1 d P
H1 H 0.4603 0.9920 0.9826 0.036 Uiso 1.00 1 c R
H2 H 0.2149 1.1260 1.0819 0.036 Uiso 1.00 1 c R
H3 H -0.1271 0.5962 0.8028 0.037 Uiso 1.00 1 c R
H4 H -0.2977 0.7877 0.7258 0.033 Uiso 1.00 1 c R
H5 H 0.3910 0.8878 0.9129 0.032 Uiso 1.00 1 c R
H6 H -0.0587 0.6619 0.9484 0.035 Uiso 1.00 1 c R
H7 H 0.0010 0.6053 0.8934 0.035 Uiso 1.00 1 c R
H8 H 0.1451 0.6405 0.9954 0.039 Uiso 1.00 1 c R
H9 H 0.2646 0.6839 0.9651 0.039 Uiso 1.00 1 c R
H10 H 0.2108 0.6053 0.9309 0.039 Uiso 1.00 1 c R
H11 H -0.1652 1.0870 1.0023 0.060 Uiso 1.00 1 c R
H12 H -0.0835 1.0217 0.9645 0.060 Uiso 1.00 1 c R
H13 H -0.0424 1.1133 0.9636 0.060 Uiso 1.00 1 c R
H14 H -0.0972 1.1465 1.1041 0.056 Uiso 1.00 1 c R
H15 H 0.0277 1.1781 1.0702 0.056 Uiso 1.00 1 c R
H16 H 0.0350 1.1256 1.1359 0.056 Uiso 1.00 1 c R
H17 H -0.1407 1.0057 1.1108 0.058 Uiso 1.00 1 c R
H18 H -0.0035 0.9793 1.1320 0.058 Uiso 1.00 1 c R
H19 H -0.0661 0.9420 1.0675 0.058 Uiso 1.00 1 c R
H20 H 0.4344 1.0571 1.1502 0.156 Uiso 1.00 1 c R
H21 H 0.4045 1.1498 1.1594 0.156 Uiso 1.00 1 c R
H22 H 0.5456 1.1201 1.1554 0.156 Uiso 1.00 1 c R
H23 H 0.6244 1.0659 1.0583 0.291 Uiso 1.00 1 c R
H24 H 0.6271 1.1544 1.0291 0.291 Uiso 1.00 1 c R
H25 H 0.5643 1.0839 0.9877 0.291 Uiso 1.00 1 c R
H26 H 0.4595 1.2423 1.0862 0.108 Uiso 1.00 1 c R
H27 H 0.3325 1.2140 1.0525 0.108 Uiso 1.00 1 c R
H28 H 0.4546 1.2259 1.0086 0.108 Uiso 1.00 1 c R
H29 H -0.3270 0.9869 0.7541 0.045 Uiso 1.00 1 c R
H30 H -0.3952 0.9023 0.7571 0.045 Uiso 1.00 1 c R
H31 H -0.2759 0.9141 0.7110 0.045 Uiso 1.00 1 c R
H32 H -0.3174 0.9813 0.8755 0.039 Uiso 1.00 1 c R
H33 H -0.2458 0.9104 0.9120 0.039 Uiso 1.00 1 c R
H34 H -0.3762 0.8938 0.8767 0.039 Uiso 1.00 1 c R
H35 H -0.1323 1.0110 0.8099 0.040 Uiso 1.00 1 c R
H36 H -0.0713 0.9454 0.7627 0.040 Uiso 1.00 1 c R
H37 H -0.0542 0.9390 0.8409 0.040 Uiso 1.00 1 c R
H38 H 0.1034 0.7539 0.8214 0.032 Uiso 1.00 1 c R
H39 H 0.1346 0.6169 0.7970 0.045 Uiso 1.00 1 c R
H40 H 0.2731 0.6232 0.8260 0.045 Uiso 1.00 1 c R
H41 H 0.2831 0.6425 0.7104 0.058 Uiso 1.00 1 c R
H42 H 0.1808 0.7117 0.7144 0.058 Uiso 1.00 1 c R
H43 H 0.4285 0.7214 0.7666 0.070 Uiso 1.00 1 c R
H44 H 0.3775 0.7713 0.7050 0.070 Uiso 1.00 1 c R
H45 H 0.2462 0.8457 0.7746 0.053 Uiso 1.00 1 c R
H46 H 0.3861 0.8518 0.8016 0.053 Uiso 1.00 1 c R
H47 H 0.3445 0.7480 0.8796 0.034 Uiso 1.00 1 c R

loop_
_atom_site_aniso_label
_atom_site_aniso_U_11
_atom_site_aniso_U_22
_atom_site_aniso_U_33
_atom_site_aniso_U_12
_atom_site_aniso_U_13
_atom_site_aniso_U_23
Cl1 0.0452(4) 0.0458(4) 0.0227(3) 0.0073(3) 0.0050(3) 0.0077(2)
Al1 0.0217(3) 0.0239(3) 0.0187(3) -0.0004(2) -0.0002(3) -0.0002(2)
O1 0.0281(9) 0.0244(8) 0.0252(8) 0.0039(8) -0.0070(8) -0.0043(7)
O2 0.0242(8) 0.0282(9) 0.0294(9) -0.0013(8) 0.0032(8) -0.0074(7)
N1 0.0277(11) 0.0230(10) 0.0182(10) 0.0020(8) -0.0005(8) 0.0034(8)
N2 0.0246(10) 0.0228(10) 0.0240(10) 0.0004(8) 0.0021(9) -0.0014(8)
C1 0.0256(12) 0.0232(12) 0.0200(11) -0.0015(10) -0.0004(10) -0.0002(9)
C2 0.0312(14) 0.0269(13) 0.0261(13) -0.0024(11) 0.0016(11) -0.0019(10)
C3 0.0378(14) 0.0255(12) 0.0272(13) -0.0014(11) -0.0019(12) -0.0029(11)
C4 0.0312(13) 0.0308(13) 0.0330(15) -0.0046(11) -0.0053(12) 0.0001(11)
C5 0.0254(13) 0.0282(13) 0.0363(15) -0.0018(11) -0.0028(12) 0.0035(11)
C6 0.0279(13) 0.0239(12) 0.0253(12) 0.0015(10) -0.0030(11) 0.0021(10)
C7 0.0406(17) 0.0316(15) 0.061(2) -0.0053(13) -0.0156(16) -0.0059(15)
C8 0.078(3) 0.056(2) 0.136(5) -0.033(2) -0.035(3) 0.002(3)
C9 0.031(2) 0.185(7) 0.51(2) -0.038(3) 0.021(5) -0.243(11)
C10 0.177(7) 0.117(5) 0.095(4) -0.078(5) -0.091(5) 0.019(3)
C11 0.0362(15) 0.0314(14) 0.0418(16) -0.0057(12) 0.0090(14) -0.0160(14)
C12 0.0332(17) 0.055(2) 0.062(2) 0.0185(16) -0.0002(17) -0.0144(18)
C13 0.0468(18) 0.0439(17) 0.053(2) -0.0171(15) 0.0229(18) -0.0173(16)
C14 0.0470(19) 0.0345(16) 0.059(2) -0.0024(14) 0.0157(17) -0.0213(16)
C15 0.0216(11) 0.0285(13) 0.0302(13) 0.0020(10) 0.0010(11) 0.0058(11)
C16 0.0317(13) 0.0265(13) 0.0268(13) 0.0036(11) 0.0047(11) -0.0030(11)
C17 0.059(2) 0.0378(17) 0.0359(16) -0.0113(16) 0.0206(16) -0.0028(14)
C18 0.085(2) 0.048(2) 0.043(2) -0.006(2) 0.036(2) -0.0099(16)
C19 0.080(2) 0.0380(17) 0.0263(15) 0.0021(17) 0.0187(17) -0.0048(13)
C20 0.058(2) 0.0243(13) 0.0306(15) 0.0062(14) 0.0084(15) -0.0040(11)
C21 0.0329(13) 0.0240(12) 0.0219(12) 0.0072(11) 0.0042(10) -0.0001(10)
C22 0.0354(14) 0.0310(13) 0.0320(14) 0.0097(11) -0.0049(13) 0.0057(12)
C23 0.0348(14) 0.0205(12) 0.0314(13) -0.0004(10) -0.0048(12) 0.0036(11)
C24 0.0277(13) 0.0220(12) 0.0274(13) -0.0025(10) -0.0053(11) 0.0034(10)
C25 0.0332(14) 0.0236(12) 0.0346(14) 0.0019(11) -0.0011(13) -0.0026(11)
C26 0.0280(13) 0.0309(14) 0.0277(13) -0.0030(11) -0.0020(11) -0.0072(11)
C27 0.0285(13) 0.0303(14) 0.0242(12) 0.0037(11) -0.0052(11) 0.0003(11)
C28 0.0230(11) 0.0267(12) 0.0224(11) -0.0007(10) 0.0017(10) -0.0003(10)
C29 0.0247(12) 0.0225(12) 0.0208(11) -0.0032(10) 0.0008(10) -0.0006(10)
C30 0.0378(16) 0.0341(15) 0.0406(17) 0.0034(13) -0.0112(14) -0.0154(14)
C31 0.058(3) 0.082(5) 0.069(4) 0.021(3) -0.009(3) -0.052(4)
C32 0.068(3) 0.053(3) 0.033(2) 0.009(2) -0.024(2) -0.016(2)
C33 0.066(3) 0.040(2) 0.078(4) -0.020(2) -0.029(3) -0.009(2)
C34 0.0294(13) 0.0252(12) 0.0194(12) -0.0001(10) -0.0000(10) 0.0034(10)
C35 0.0478(17) 0.0315(15) 0.0340(16) 0.0081(14) -0.0108(14) 0.0018(13)
C36 0.0345(14) 0.0338(15) 0.0283(14) 0.0097(12) 0.0083(12) 0.0002(11)
C37 0.0386(15) 0.0281(13) 0.0325(14) -0.0030(12) 0.0018(13) 0.0069(11)
C31A 0.101(12) 0.061(9) 0.061(9) -0.004(9) 0.012(9) -0.029(7)
C32A 0.044(8) 0.135(18) 0.15(2) 0.028(10) -0.055(11) -0.109(17)
C33A 0.139(17) 0.031(6) 0.121(15) 0.044(9) -0.079(15) -0.053(9)

loop_
_atom_type_symbol
_atom_type_description
_atom_type_scat_dispersion_real
_atom_type_scat_dispersion_imag
_atom_type_scat_source
C C 0.003 0.002
;
International Tables for Crystallography
(1992, Vol. C, Tables 4.2.6.8 and 6.1.1.4)
;
H H 0.000 0.000
;
International Tables for Crystallography
(1992, Vol. C, Table 6.1.1.4)
;
O O 0.011 0.006
;
International Tables for Crystallography
(1992, Vol. C, Tables 4.2.6.8 and 6.1.1.4)
;
N N 0.006 0.003
;
International Tables for Crystallography
(1992, Vol. C, Tables 4.2.6.8 and 6.1.1.4)
;
Al Al 0.064 0.051
;
International Tables for Crystallography
(1992, Vol. C, Tables 4.2.6.8 and 6.1.1.4)
;
Cl Cl 0.148 0.159
;
International Tables for Crystallography
(1992, Vol. C, Tables 4.2.6.8 and 6.1.1.4)
;

loop_
_geom_angle_atom_site_label_1
_geom_angle_atom_site_label_2
_geom_angle_atom_site_label_3
_geom_angle
Cl1 Al1 O1 116.52(7)
Cl1 Al1 O2 94.72(7)
Cl1 Al1 N1 91.84(6)
Cl1 Al1 N2 120.57(7)
O1 Al1 O2 94.81(9)
O1 Al1 N1 91.23(9)
O1 Al1 N2 122.26(9)
O2 Al1 N1 167.99(9)
O2 Al1 N2 88.66(9)
N1 Al1 N2 79.34(9)
Al1 O1 C29 135.27(17)
Al1 O2 C1 129.51(17)
Al1 N1 C21 101.87(15)
Al1 N1 C22 115.25(17)
Al1 N1 C23 107.46(16)
C21 N1 C22 111.6(2)
C21 N1 C23 113.2(2)
C22 N1 C23 107.5(2)
Al1 N2 C15 123.52(19)
Al1 N2 C16 117.58(17)
C15 N2 C16 118.1(2)
O2 C1 C2 120.7(2)
O2 C1 C6 121.3(2)
C2 C1 C6 117.9(2)
C1 C2 C3 117.7(2)
C1 C2 C11 119.6(2)
C3 C2 C11 122.7(2)
C2 C3 C4 125.3(2)
C3 C4 C5 116.4(2)
C3 C4 C7 119.7(2)
C5 C4 C7 123.9(2)
C4 C5 C6 121.6(2)
C1 C6 C5 121.0(2)
C1 C6 C15 120.0(2)
C5 C6 C15 118.8(2)
C4 C7 C8 109.6(3)
C4 C7 C9 111.4(4)
C4 C7 C10 106.8(3)
C8 C7 C9 109.6(4)
C8 C7 C10 105.7(4)
C9 C7 C10 113.5(6)
C2 C11 C12 110.0(2)
C2 C11 C13 109.1(2)
C2 C11 C14 111.5(2)
C12 C11 C13 111.0(2)
C12 C11 C14 108.2(2)
C13 C11 C14 107.0(2)
N2 C15 C6 125.4(2)
N2 C16 C17 114.2(2)
N2 C16 C21 106.6(2)
C17 C16 C21 108.5(2)
C16 C17 C18 108.9(2)
C17 C18 C19 112.6(3)
C18 C19 C20 111.0(2)
C19 C20 C21 108.3(2)
N1 C21 C16 107.9(2)
N1 C21 C20 117.8(2)
C16 C21 C20 111.0(2)
N1 C23 C24 112.7(2)
C23 C24 C25 120.0(2)
C23 C24 C29 119.7(2)
C25 C24 C29 120.3(2)
C24 C25 C26 122.0(2)
C25 C26 C27 116.3(2)
C25 C26 C30 120.6(2)
C27 C26 C30 123.0(2)
C26 C27 C28 124.2(2)
C27 C28 C29 117.5(2)
C27 C28 C34 121.8(2)
C29 C28 C34 120.6(2)
O1 C29 C24 118.8(2)
O1 C29 C28 121.5(2)
C24 C29 C28 119.7(2)
C26 C30 C31 109.3(3)
C26 C30 C32 112.7(3)
C26 C30 C33 106.9(3)
C26 C30 C31A 110.1(6)
C26 C30 C32A 111.1(10)
C26 C30 C33A 113.5(8)
C31 C30 C32 109.0(4)
C31 C30 C33 111.8(4)
C31 C30 C31A 53.5(7)
C31 C30 C32A 139.3(10)
C31 C30 C33A 52.4(9)
C32 C30 C33 107.2(4)
C32 C30 C31A 59.3(7)
C32 C30 C32A 48.9(10)
C32 C30 C33A 133.7(8)
C33 C30 C31A 142.9(7)
C33 C30 C32A 60.8(10)
C33 C30 C33A 60.7(8)
C31A C30 C32A 106.0(12)
C31A C30 C33A 101.9(10)
C32A C30 C33A 113.5(12)
C30 C31 C31A 67.7(8)
C30 C31 C33A 65.9(8)
C31A C31 C33A 126.9(13)
C30 C32 C31A 64.4(7)
C30 C32 C32A 66.1(10)
C31A C32 C32A 127.1(12)
C30 C33 C32A 58.1(6)
C30 C33 C33A 59.6(6)
C32A C33 C33A 110.3(10)
C28 C34 C35 112.1(2)
C28 C34 C36 109.7(2)
C28 C34 C37 111.0(2)
C35 C34 C36 107.5(2)
C35 C34 C37 107.4(2)
C36 C34 C37 109.2(2)
C30 C31A C31 58.8(7)
C30 C31A C32 56.2(6)
C31 C31A C32 111.0(12)
C30 C32A C32 65.0(8)
C30 C32A C33 61.1(8)
C32 C32A C33 122.6(13)
C30 C33A C31 61.8(7)
C30 C33A C33 59.7(7)
C31 C33A C33 120.0(12)

loop_
_geom_bond_atom_site_label_1
_geom_bond_atom_site_label_2
_geom_bond_distance
Cl1 Al1 2.1866(10)
Al1 O1 1.747(2)
Al1 O2 1.8000(19)
Al1 N1 2.124(2)
Al1 N2 1.960(2)
O1 C29 1.352(3)
O2 C1 1.308(3)
N1 C21 1.495(3)
N1 C22 1.495(3)
N1 C23 1.499(3)
N2 C15 1.292(3)
N2 C16 1.473(3)
C1 C2 1.437(3)
C1 C6 1.417(3)
C2 C3 1.371(4)
C2 C11 1.544(4)
C3 C4 1.410(4)
C4 C5 1.374(4)
C4 C7 1.537(4)
C5 C6 1.405(4)
C6 C15 1.433(3)
C7 C8 1.530(5)
C7 C9 1.464(8)
C7 C10 1.540(7)
C11 C12 1.531(5)
C11 C13 1.538(4)
C11 C14 1.534(4)
C16 C17 1.534(4)
C16 C21 1.518(4)
C17 C18 1.519(5)
C18 C19 1.531(6)
C19 C20 1.535(4)
C20 C21 1.523(4)
C23 C24 1.501(4)
C24 C25 1.388(4)
C24 C29 1.404(3)
C25 C26 1.388(4)
C26 C27 1.400(4)
C26 C30 1.537(4)
C27 C28 1.396(3)
C28 C29 1.403(3)
C28 C34 1.541(3)
C30 C31 1.507(8)
C30 C32 1.503(6)
C30 C33 1.564(7)
C30 C31A 1.630(18)
C30 C32A 1.516(17)
C30 C33A 1.562(15)
C31 C31A 1.417(19)
C31 C33A 1.35(2)
C32 C31A 1.55(2)
C32 C32A 1.25(2)
C33 C32A 1.56(2)
C33 C33A 1.58(2)
C34 C35 1.528(4)
C34 C36 1.536(4)
C34 C37 1.538(4)

loop_
_geom_contact_atom_site_label_1
_geom_contact_atom_site_label_2
_geom_contact_distance
_geom_contact_site_symmetry_2
C5 C23 3.599(4) 56702
C18 C32A 3.41(2) 65501
C23 C5 3.599(4) 46702
C32A C18 3.41(2) 45501

loop_
_geom_torsion_atom_site_label_1
_geom_torsion_atom_site_label_2
_geom_torsion_atom_site_label_3
_geom_torsion_atom_site_label_4
_geom_torsion
Cl1 Al1 O1 C29 -102.7(2)
Cl1 Al1 O2 C1 83.0(2)
Cl1 Al1 N1 C21 -159.81(15)
Cl1 Al1 N1 C22 -38.79(18)
Cl1 Al1 N1 C23 81.01(16)
Cl1 Al1 N2 C15 -65.5(2)
Cl1 Al1 N2 C16 103.75(18)
O1 Al1 O2 C1 -159.8(2)
O2 Al1 O1 C29 159.6(2)
O1 Al1 N1 C21 83.60(16)
O1 Al1 N1 C22 -155.38(18)
O1 Al1 N1 C23 -35.58(17)
N1 Al1 O1 C29 -10.0(2)
O1 Al1 N2 C15 124.1(2)
O1 Al1 N2 C16 -66.7(2)
N2 Al1 O1 C29 68.2(2)
O2 Al1 N1 C21 -36.7(5)
O2 Al1 N1 C22 84.3(5)
O2 Al1 N1 C23 -155.9(4)
N1 Al1 O2 C1 -39.9(5)
O2 Al1 N2 C15 29.2(2)
O2 Al1 N2 C16 -161.56(19)
N2 Al1 O2 C1 -37.6(2)
N1 Al1 N2 C15 -151.3(2)
N1 Al1 N2 C16 17.95(18)
N2 Al1 N1 C21 -39.03(16)
N2 Al1 N1 C22 81.99(19)
N2 Al1 N1 C23 -158.21(18)
Al1 O1 C29 C24 29.9(3)
Al1 O1 C29 C28 -148.5(2)
Al1 O2 C1 C2 -154.4(2)
Al1 O2 C1 C6 27.2(3)
Al1 N1 C21 C16 54.6(2)
Al1 N1 C21 C20 -178.8(2)
Al1 N1 C23 C24 65.8(2)
C22 N1 C21 C16 -68.9(2)
C22 N1 C21 C20 57.7(3)
C21 N1 C23 C24 -45.8(2)
C23 N1 C21 C16 169.7(2)
C23 N1 C21 C20 -63.7(3)
C22 N1 C23 C24 -169.6(2)
Al1 N2 C15 C6 -13.1(4)
Al1 N2 C16 C17 127.9(2)
Al1 N2 C16 C21 8.1(2)
C15 N2 C16 C17 -62.3(3)
C15 N2 C16 C21 177.9(2)
C16 N2 C15 C6 177.8(2)
O2 C1 C2 C3 179.4(2)
O2 C1 C2 C11 -1.8(4)
O2 C1 C6 C5 179.9(2)
O2 C1 C6 C15 3.7(4)
C2 C1 C6 C5 1.5(4)
C2 C1 C6 C15 -174.7(2)
C6 C1 C2 C3 -2.2(3)
C6 C1 C2 C11 176.6(2)
C1 C2 C3 C4 1.1(4)
C1 C2 C11 C12 -58.0(3)
C1 C2 C11 C13 63.9(3)
C1 C2 C11 C14 -178.1(2)
C3 C2 C11 C12 120.7(3)
C3 C2 C11 C13 -117.3(3)
C3 C2 C11 C14 0.6(4)
C11 C2 C3 C4 -177.6(2)
C2 C3 C4 C5 0.8(4)
C2 C3 C4 C7 -179.6(2)
C3 C4 C5 C6 -1.6(4)
C3 C4 C7 C8 -49.3(4)
C3 C4 C7 C9 -170.8(5)
C3 C4 C7 C10 64.7(4)
C5 C4 C7 C8 130.3(4)
C5 C4 C7 C9 8.8(6)
C5 C4 C7 C10 -115.7(4)
C7 C4 C5 C6 178.8(2)
C4 C5 C6 C1 0.5(4)
C4 C5 C6 C15 176.7(2)
C1 C6 C15 N2 -9.0(4)
C5 C6 C15 N2 174.8(2)
N2 C16 C17 C18 -178.3(2)
N2 C16 C21 N1 -42.5(2)
N2 C16 C21 C20 -173.0(2)
C17 C16 C21 N1 -166.0(2)
C17 C16 C21 C20 63.6(3)
C21 C16 C17 C18 -59.5(3)
C16 C17 C18 C19 56.3(4)
C17 C18 C19 C20 -54.9(4)
C18 C19 C20 C21 55.1(4)
C19 C20 C21 N1 174.2(2)
C19 C20 C21 C16 -60.8(3)
N1 C23 C24 C25 126.1(2)
N1 C23 C24 C29 -51.9(3)
C23 C24 C25 C26 -178.6(2)
C23 C24 C29 O1 1.0(3)
C23 C24 C29 C28 179.4(2)
C25 C24 C29 O1 -176.9(2)
C25 C24 C29 C28 1.5(4)
C29 C24 C25 C26 -0.7(4)
C24 C25 C26 C27 -0.3(4)
C24 C25 C26 C30 176.3(2)
C25 C26 C27 C28 0.6(4)
C25 C26 C30 C31 -51.7(4)
C25 C26 C30 C32 -173.0(3)
C25 C26 C30 C33 69.4(4)
C25 C26 C30 C31A -108.9(7)
C25 C26 C30 C32A 134.0(10)
C25 C26 C30 C33A 4.7(10)
C27 C26 C30 C31 124.6(4)
C27 C26 C30 C32 3.3(4)
C27 C26 C30 C33 -114.2(3)
C27 C26 C30 C31A 67.5(7)
C27 C26 C30 C32A -49.6(11)
C27 C26 C30 C33A -179.0(9)
C30 C26 C27 C28 -176.0(2)
C26 C27 C28 C29 0.2(4)
C26 C27 C28 C34 179.7(2)
C27 C28 C29 O1 177.2(2)
C27 C28 C29 C24 -1.2(3)
C27 C28 C34 C35 0.3(3)
C27 C28 C34 C36 119.6(2)
C27 C28 C34 C37 -119.7(2)
C29 C28 C34 C35 179.8(2)
C29 C28 C34 C36 -60.9(3)
C29 C28 C34 C37 59.8(3)
C34 C28 C29 O1 -2.4(3)
C34 C28 C29 C24 179.2(2)
C26 C30 C31 C31A -101.3(8)
C26 C30 C31 C33A 105.3(10)
C26 C30 C32 C31A 100.7(7)
C26 C30 C32 C32A -98.7(13)
C26 C30 C33 C32A 105.1(12)
C26 C30 C33 C33A -107.9(9)
C26 C30 C31A C31 99.5(6)
C26 C30 C31A C32 -105.1(5)
C26 C30 C32A C32 102.3(9)
C26 C30 C32A C33 -98.2(7)
C26 C30 C33A C31 -96.8(8)
C26 C30 C33A C33 96.9(6)
C31 C30 C32 C31A -20.8(8)
C31 C30 C32 C32A 139.8(13)
C32 C30 C31 C31A 22.3(9)
C32 C30 C31 C33A -131.1(11)
C31 C30 C33 C32A -135.4(12)
C31 C30 C33 C33A 11.7(10)
C33 C30 C31 C31A 140.6(9)
C33 C30 C31 C33A -12.9(11)
C31 C30 C31A C32 155.3(9)
C31A C30 C31 C33A -153.5(13)
C31 C30 C32A C32 -69.4(17)
C31 C30 C32A C33 90.1(14)
C32A C30 C31 C31A 70.5(18)
C32A C30 C31 C33A -82.9(19)
C31 C30 C33A C33 -166.2(11)
C33A C30 C31 C31A 153.5(13)
C32 C30 C33 C32A -16.0(12)
C32 C30 C33 C33A 131.0(10)
C33 C30 C32 C31A -141.9(7)
C33 C30 C32 C32A 18.7(13)
C32 C30 C31A C31 -155.3(9)
C31A C30 C32 C32A 160.6(15)
C32 C30 C32A C33 159.5(14)
C32A C30 C32 C31A -160.6(15)
C32 C30 C33A C31 80.2(12)
C32 C30 C33A C33 -86.0(11)
C33A C30 C32 C31A -76.4(14)
C33A C30 C32 C32A 84.2(18)
C33 C30 C31A C31 -77.8(13)
C33 C30 C31A C32 77.5(11)
C31A C30 C33 C32A -77.5(16)
C31A C30 C33 C33A 69.5(15)
C33 C30 C32A C32 -159.5(14)
C32A C30 C33 C33A 147.1(15)
C33 C30 C33A C31 166.2(11)
C33A C30 C33 C32A -147.1(15)
C31A C30 C32A C32 -17.3(13)
C31A C30 C32A C33 142.2(8)
C32A C30 C31A C31 -140.2(11)
C32A C30 C31A C32 15.1(11)
C31A C30 C33A C31 21.5(11)
C31A C30 C33A C33 -144.7(8)
C33A C30 C31A C31 -21.2(11)
C33A C30 C31A C32 134.1(9)
C32A C30 C33A C31 135.1(13)
C32A C30 C33A C33 -31.2(14)
C33A C30 C32A C32 -128.4(11)
C33A C30 C32A C33 31.1(13)
C30 C31 C31A C32 -21.8(8)
C30 C31 C33A C33 13.7(11)
C31A C31 C33A C30 -31.1(14)
C31A C31 C33A C33 -17(2)
C33A C31 C31A C30 30.7(14)
C33A C31 C31A C32 9(2)
C30 C32 C31A C31 22.5(8)
C30 C32 C32A C33 -21.4(14)
C31A C32 C32A C30 22.1(16)
C31A C32 C32A C33 0.7(13)
C32A C32 C31A C30 -22.4(17)
C32A C32 C31A C31 0(2)
C30 C33 C32A C32 22.1(14)
C30 C33 C33A C31 -14.0(11)
C32A C33 C33A C30 29.5(12)
C32A C33 C33A C31 15(2)
C33A C33 C32A C30 -30.0(12)
C33A C33 C32A C32 -8(2)
